data_7708454
loop_
_publ_author_name
'Fernandes Sousa, Sinval'
'Ertem, Mehmed Z.'
'Faustino, Leandro A.'
'Machado, Antonio'
'Concepcion, Javier'
'da Silva Maia, Pedro Ivo'
'Patrocinio, Antonio Otavio'

_publ_section_title
;
 Mechanistic Investigation of the Aerobic Oxidation of 2-pyridylacetate
 Coordinated to a Ru(II) Polypyridyl Complex
;
_journal_name_full 'Dalton Transactions'
_journal_paper_doi 10.1039/D1DT02461B
_journal_year 2021
_chemical_formula_moiety 'C27 H20 N5 O3 Ru, F6 P'
_chemical_formula_sum 'C27 H20 F6 N5 O3 P Ru'
_chemical_formula_weight 708.52
_chemical_name_common '[Ru(bipy)2(Acpy)]PF6'
_space_group_crystal_system monoclinic
_space_group_IT_number 15
_space_group_name_Hall '-C 2yc'
_space_group_name_H-M_alt 'C 1 2/c 1'
_atom_sites_solution_hydrogens geom
_audit_creation_method SHELXL-2016/4
_audit_update_record
;
2019-06-15 deposited with the CCDC.	2021-09-28 downloaded from the CCDC.
;
_cell_angle_alpha 90
_cell_angle_beta 118.3840(10)
_cell_angle_gamma 90
_cell_formula_units_Z 8
_cell_length_a 23.0634(5)
_cell_length_b 14.3894(3)
_cell_length_c 18.5070(7)
_cell_measurement_reflns_used 9829
_cell_measurement_temperature 296(2)
_cell_measurement_theta_max 26.41
_cell_measurement_theta_min 2.62
_cell_volume 5403.5(3)
_computing_cell_refinement 'Bruker SAINT'
_computing_data_collection 'Bruker APEX2'
_computing_data_reduction 'Bruker SAINT'
_computing_molecular_graphics 'Ortep-3 for Windows (Farrugia, 1997)'
_computing_publication_material 'WinGX publication routines (Farrugia, 1999)'
_computing_structure_refinement 'SHELXL-2016/4 (Sheldrick, 2016)'
_computing_structure_solution 'SHELXS-97 (Sheldrick, 2008)'
_diffrn_ambient_temperature 296(2)
_diffrn_measured_fraction_theta_full 1.000
_diffrn_measured_fraction_theta_max 0.997
_diffrn_measurement_device_type 'Bruker APEX-II CCD'
_diffrn_measurement_method '\f and \w scans'
_diffrn_radiation_type MoK\a
_diffrn_radiation_wavelength 0.71073
_diffrn_reflns_av_R_equivalents 0.0247
_diffrn_reflns_av_unetI/netI 0.0235
_diffrn_reflns_Laue_measured_fraction_full 1.000
_diffrn_reflns_Laue_measured_fraction_max 0.997
_diffrn_reflns_limit_h_max 20
_diffrn_reflns_limit_h_min -28
_diffrn_reflns_limit_k_max 17
_diffrn_reflns_limit_k_min -17
_diffrn_reflns_limit_l_max 23
_diffrn_reflns_limit_l_min -22
_diffrn_reflns_number 20493
_diffrn_reflns_point_group_measured_fraction_full 1.000
_diffrn_reflns_point_group_measured_fraction_max 0.997
_diffrn_reflns_theta_full 25.242
_diffrn_reflns_theta_max 26.413
_diffrn_reflns_theta_min 1.735
_exptl_absorpt_coefficient_mu 0.722
_exptl_absorpt_correction_T_max 0.7454
_exptl_absorpt_correction_T_min 0.7040
_exptl_absorpt_correction_type multi-scan
_exptl_absorpt_process_details 'SADABS 2008/1'
_exptl_crystal_colour red
_exptl_crystal_density_diffrn 1.742
_exptl_crystal_description prism
_exptl_crystal_F_000 2832
_exptl_crystal_size_max 0.140
_exptl_crystal_size_mid 0.060
_exptl_crystal_size_min 0.030
_refine_diff_density_max 0.714
_refine_diff_density_min -0.667
_refine_diff_density_rms 0.069
_refine_ls_extinction_method none
_refine_ls_goodness_of_fit_ref 1.052
_refine_ls_hydrogen_treatment constr
_refine_ls_matrix_type full
_refine_ls_number_parameters 431
_refine_ls_number_reflns 5528
_refine_ls_number_restraints 14
_refine_ls_restrained_S_all 1.057
_refine_ls_R_factor_all 0.0399
_refine_ls_R_factor_gt 0.0325
_refine_ls_shift/su_max 0.001
_refine_ls_shift/su_mean 0.000
_refine_ls_structure_factor_coef Fsqd
_refine_ls_weighting_details 'w=1/[\s^2^(Fo^2^)+(0.0511P)^2^+7.4336P] where P=(Fo^2^+2Fc^2^)/3'
_refine_ls_weighting_scheme calc
_refine_ls_wR_factor_gt 0.0882
_refine_ls_wR_factor_ref 0.0944
_reflns_Friedel_coverage 0.000
_reflns_number_gt 4723
_reflns_number_total 5528
_reflns_threshold_expression 'I > 2\s(I)'
_cod_data_source_file d1dt02461b1.cif
_cod_data_source_block 1
_cod_original_sg_symbol_H-M 'C 2/c'
_cod_database_code 7708454
_shelx_shelxl_version_number 2016/4
_shelx_space_group_comment
;
The symmetry employed for this shelxl refinement is uniquely defined
by the following loop, which should always be used as a source of
symmetry information in preference to the above space-group names.
They are only intended as comments.
;
_shelx_estimated_absorpt_t_min 0.906
_shelx_estimated_absorpt_t_max 0.979

loop_
_space_group_symop_operation_xyz
'x, y, z'
'-x, y, -z+1/2'
'x+1/2, y+1/2, z'
'-x+1/2, y+1/2, -z+1/2'
'-x, -y, -z'
'x, -y, z-1/2'
'-x+1/2, -y+1/2, -z'
'x+1/2, -y+1/2, z-1/2'

loop_
_atom_site_label
_atom_site_type_symbol
_atom_site_fract_x
_atom_site_fract_y
_atom_site_fract_z
_atom_site_U_iso_or_equiv
_atom_site_adp_type
_atom_site_occupancy
_atom_site_site_symmetry_order
_atom_site_calc_flag
_atom_site_refinement_flags_posn
_atom_site_refinement_flags_adp
_atom_site_refinement_flags_occupancy
_atom_site_disorder_assembly
_atom_site_disorder_group
RU1 Ru 0.17103(2) 0.23343(2) 0.29189(2) 0.03218(9) Uani 1 1 d . . . . .
P1 P -0.05241(6) 0.27476(7) 0.58263(8) 0.0662(3) Uani 1 1 d D . . . .
O1 O 0.25154(10) 0.30036(16) 0.38646(12) 0.0461(5) Uani 1 1 d . . . . .
O2 O 0.34760(12) 0.3713(2) 0.43842(16) 0.0780(8) Uani 1 1 d . . . . .
N5 N 0.23233(11) 0.18948(17) 0.24438(14) 0.0405(5) Uani 1 1 d . . . . .
N1 N 0.18936(11) 0.11389(16) 0.35917(13) 0.0362(5) Uani 1 1 d . . . . .
N2 N 0.09484(10) 0.15152(16) 0.21282(13) 0.0364(5) Uani 1 1 d . . . . .
N3 N 0.11825(11) 0.29729(17) 0.34139(14) 0.0394(5) Uani 1 1 d . . . . .
N4 N 0.14232(11) 0.35414(17) 0.22311(14) 0.0417(5) Uani 1 1 d . . . . .
O3 O 0.3183(2) 0.3961(3) 0.2771(3) 0.1273(15) Uani 1 1 d . U . . .
C1 C 0.24050(15) 0.0992(2) 0.43439(17) 0.0481(7) Uani 1 1 d . . . . .
H1 H 0.271038 0.146650 0.459242 0.058 Uiso 1 1 calc R U . . .
C2 C 0.24911(18) 0.0177(3) 0.4753(2) 0.0640(9) Uani 1 1 d . . . . .
H8 H 0.285800 0.008995 0.526397 0.077 Uiso 1 1 calc R U . . .
C3 C 0.2031(2) -0.0520(3) 0.4406(2) 0.0699(10) Uani 1 1 d . . . . .
H2 H 0.207930 -0.107684 0.468405 0.084 Uiso 1 1 calc R U . . .
C4 C 0.15038(18) -0.0386(2) 0.3651(2) 0.0555(8) Uani 1 1 d . . . . .
H3 H 0.118734 -0.084807 0.340968 0.067 Uiso 1 1 calc R U . . .
C5 C 0.14431(14) 0.04484(19) 0.32435(17) 0.0389(6) Uani 1 1 d . . . . .
C6 C 0.09161(13) 0.0655(2) 0.24120(17) 0.0390(6) Uani 1 1 d . . . . .
C7 C 0.05077(14) 0.1722(2) 0.13424(18) 0.0488(7) Uani 1 1 d . . . . .
H7 H 0.052527 0.230626 0.113924 0.059 Uiso 1 1 calc R U . . .
C8 C 0.00341(15) 0.1103(3) 0.0830(2) 0.0577(8) Uani 1 1 d . . . . .
H6 H -0.025732 0.126930 0.029191 0.069 Uiso 1 1 calc R U . . .
C9 C -0.00037(16) 0.0249(3) 0.1119(2) 0.0605(9) Uani 1 1 d . . . . .
H5 H -0.032419 -0.017278 0.078156 0.073 Uiso 1 1 calc R U . . .
C10 C 0.04391(16) 0.0013(2) 0.1918(2) 0.0531(8) Uani 1 1 d . . . . .
H4 H 0.041916 -0.056879 0.212425 0.064 Uiso 1 1 calc R U . . .
C11 C 0.10934(16) 0.2645(2) 0.4032(2) 0.0482(7) Uani 1 1 d . . . . .
H16 H 0.121954 0.203863 0.421019 0.058 Uiso 1 1 calc R U . . .
C12 C 0.08198(15) 0.3182(3) 0.4412(2) 0.0572(9) Uani 1 1 d . . . . .
H15 H 0.076689 0.293771 0.484282 0.069 Uiso 1 1 calc R U . . .
C13 C 0.06284(17) 0.4069(3) 0.4153(2) 0.0659(10) Uani 1 1 d . . . . .
H14 H 0.044002 0.443690 0.439932 0.079 Uiso 1 1 calc R U . . .
C14 C 0.07186(16) 0.4413(3) 0.3519(2) 0.0598(9) Uani 1 1 d . . . . .
H13 H 0.059071 0.501737 0.333437 0.072 Uiso 1 1 calc R U . . .
C15 C 0.09988(13) 0.3861(2) 0.31566(18) 0.0452(7) Uani 1 1 d . . . . .
C16 C 0.11150(14) 0.4168(2) 0.24802(19) 0.0450(7) Uani 1 1 d . . . . .
C17 C 0.15178(16) 0.3765(2) 0.15883(19) 0.0530(8) Uani 1 1 d . . . . .
H9 H 0.171469 0.333255 0.140063 0.064 Uiso 1 1 calc R U . . .
C18 C 0.13342(19) 0.4608(3) 0.1202(2) 0.0665(10) Uani 1 1 d . . . . .
H10 H 0.141280 0.474256 0.076419 0.080 Uiso 1 1 calc R U . . .
C19 C 0.1037(2) 0.5250(3) 0.1456(3) 0.0722(11) Uani 1 1 d . . . . .
H11 H 0.091483 0.582660 0.120099 0.087 Uiso 1 1 calc R U . . .
C20 C 0.09198(17) 0.5027(2) 0.2099(2) 0.0631(9) Uani 1 1 d . . . . .
H12 H 0.071093 0.545155 0.227776 0.076 Uiso 1 1 calc R U . . .
C21 C 0.30031(14) 0.3331(2) 0.38209(18) 0.0458(7) Uani 1 1 d . . . . .
C22 C 0.30012(18) 0.3285(3) 0.3002(2) 0.0579(6) Uani 1 1 d . . . . .
C23 C 0.28238(16) 0.2422(2) 0.2500(2) 0.0476(7) Uani 1 1 d . . . . .
C24 C 0.21853(16) 0.1116(2) 0.19727(19) 0.0505(7) Uani 1 1 d . . . . .
H17 H 0.185003 0.073019 0.193953 0.061 Uiso 1 1 calc R U . . .
C25 C 0.25088(17) 0.0863(3) 0.1543(2) 0.0579(6) Uani 1 1 d . . . . .
H18 H 0.239759 0.032258 0.123077 0.069 Uiso 1 1 calc R U . . .
C26 C 0.30021(19) 0.1436(3) 0.1591(2) 0.0631(7) Uani 1 1 d . . . . .
H19 H 0.321917 0.129913 0.129022 0.076 Uiso 1 1 calc R U . . .
C27 C 0.3173(2) 0.2203(3) 0.2080(2) 0.0631(7) Uani 1 1 d . . . . .
H20 H 0.351991 0.257860 0.213295 0.076 Uiso 1 1 calc R U . . .
F1A F -0.0983(7) 0.2137(11) 0.5036(9) 0.144(5) Uani 0.61(2) 1 d . . P A 1
F2A F -0.0117(5) 0.3408(7) 0.6550(6) 0.096(3) Uani 0.61(2) 1 d . . P A 1
F3A F 0.0031(8) 0.2063(7) 0.6134(8) 0.153(6) Uani 0.61(2) 1 d . . P A 1
F4A F -0.0273(5) 0.3197(8) 0.5247(7) 0.101(3) Uani 0.61(2) 1 d . . P A 1
F5A F -0.0866(7) 0.2319(8) 0.6314(7) 0.120(4) Uani 0.61(2) 1 d . . P A 1
F6A F -0.1133(5) 0.3492(8) 0.5464(6) 0.120(3) Uani 0.61(2) 1 d D . P A 1
F1B F -0.0649(18) 0.197(2) 0.5282(18) 0.210(13) Uani 0.39(2) 1 d . . P A 2
F2B F -0.0400(16) 0.3480(14) 0.6496(16) 0.188(10) Uani 0.39(2) 1 d . U P A 2
F3B F 0.0240(8) 0.255(2) 0.6322(19) 0.210(13) Uani 0.39(2) 1 d . . P A 2
F4B F -0.0341(11) 0.354(2) 0.5408(14) 0.161(9) Uani 0.39(2) 1 d . . P A 2
F5B F -0.0528(10) 0.1970(11) 0.6430(10) 0.120(5) Uani 0.39(2) 1 d . . P A 2
F6B F -0.1199(8) 0.299(2) 0.5514(17) 0.211(11) Uani 0.39(2) 1 d D . P A 2

loop_
_atom_site_aniso_label
_atom_site_aniso_U_11
_atom_site_aniso_U_22
_atom_site_aniso_U_33
_atom_site_aniso_U_23
_atom_site_aniso_U_13
_atom_site_aniso_U_12
RU1 0.03325(13) 0.02862(14) 0.03488(13) 0.00007(8) 0.01636(10) -0.00122(8)
P1 0.0930(8) 0.0439(5) 0.0855(7) -0.0080(5) 0.0618(7) -0.0095(5)
O1 0.0443(11) 0.0502(12) 0.0426(11) -0.0084(9) 0.0198(9) -0.0114(10)
O2 0.0579(14) 0.097(2) 0.0639(15) -0.0144(14) 0.0167(12) -0.0342(14)
N5 0.0432(12) 0.0360(13) 0.0446(12) 0.0075(10) 0.0226(11) 0.0042(10)
N1 0.0389(11) 0.0344(12) 0.0389(11) 0.0021(9) 0.0214(10) 0.0001(9)
N2 0.0323(11) 0.0354(13) 0.0406(12) -0.0021(10) 0.0165(9) 0.0002(9)
N3 0.0359(11) 0.0369(13) 0.0469(13) -0.0072(10) 0.0209(10) -0.0035(10)
N4 0.0395(12) 0.0350(13) 0.0447(13) 0.0012(10) 0.0152(10) -0.0019(10)
O3 0.187(4) 0.092(3) 0.135(3) -0.014(2) 0.104(3) -0.051(3)
C1 0.0470(16) 0.0520(19) 0.0398(15) 0.0055(13) 0.0162(13) -0.0029(14)
C2 0.069(2) 0.066(2) 0.0452(17) 0.0188(17) 0.0174(16) 0.0020(18)
C3 0.100(3) 0.047(2) 0.060(2) 0.0186(17) 0.036(2) -0.001(2)
C4 0.076(2) 0.0393(18) 0.0543(18) 0.0017(14) 0.0336(17) -0.0118(16)
C5 0.0469(15) 0.0333(15) 0.0428(14) -0.0016(11) 0.0264(13) -0.0026(12)
C6 0.0402(14) 0.0358(15) 0.0460(15) -0.0059(12) 0.0247(12) -0.0032(11)
C7 0.0410(15) 0.0473(18) 0.0473(16) 0.0037(14) 0.0121(13) 0.0032(13)
C8 0.0438(16) 0.062(2) 0.0496(18) -0.0054(16) 0.0080(14) 0.0002(15)
C9 0.0453(17) 0.063(2) 0.062(2) -0.0221(17) 0.0168(16) -0.0165(16)
C10 0.0545(18) 0.0435(18) 0.063(2) -0.0112(15) 0.0298(16) -0.0147(14)
C11 0.0497(17) 0.0461(18) 0.0540(18) -0.0082(14) 0.0290(15) -0.0060(13)
C12 0.0492(17) 0.073(3) 0.0560(18) -0.0174(17) 0.0301(15) -0.0071(17)
C13 0.0512(18) 0.074(3) 0.069(2) -0.029(2) 0.0260(17) 0.0081(18)
C14 0.0524(18) 0.052(2) 0.067(2) -0.0129(17) 0.0217(17) 0.0117(15)
C15 0.0364(14) 0.0389(17) 0.0524(17) -0.0087(13) 0.0146(13) 0.0001(12)
C16 0.0398(14) 0.0313(15) 0.0530(17) -0.0017(12) 0.0131(13) -0.0013(12)
C17 0.0568(18) 0.050(2) 0.0495(17) 0.0117(14) 0.0233(15) 0.0012(15)
C18 0.071(2) 0.060(2) 0.058(2) 0.0227(18) 0.0222(18) -0.0013(19)
C19 0.073(2) 0.041(2) 0.082(3) 0.0223(19) 0.019(2) 0.0038(18)
C20 0.0553(19) 0.0393(18) 0.078(2) 0.0052(17) 0.0182(18) 0.0061(15)
C21 0.0427(15) 0.0415(17) 0.0471(16) 0.0012(13) 0.0165(13) -0.0034(13)
C22 0.0659(15) 0.0534(15) 0.0628(14) -0.0044(11) 0.0375(13) -0.0072(12)
C23 0.0500(17) 0.0417(17) 0.0539(18) 0.0046(13) 0.0269(15) 0.0008(13)
C24 0.0537(17) 0.0497(19) 0.0528(18) -0.0050(14) 0.0291(15) 0.0002(14)
C25 0.0659(15) 0.0534(15) 0.0628(14) -0.0044(11) 0.0375(13) -0.0072(12)
C26 0.0738(16) 0.0639(17) 0.0682(17) -0.0005(12) 0.0473(15) -0.0047(13)
C27 0.0738(16) 0.0639(17) 0.0682(17) -0.0005(12) 0.0473(15) -0.0047(13)
F1A 0.155(9) 0.166(10) 0.126(7) -0.080(6) 0.079(7) -0.083(9)
F2A 0.119(6) 0.070(5) 0.097(4) -0.028(3) 0.051(4) -0.039(5)
F3A 0.191(13) 0.091(6) 0.173(8) 0.032(6) 0.084(10) 0.080(7)
F4A 0.106(4) 0.129(7) 0.102(4) -0.003(5) 0.078(4) -0.017(5)
F5A 0.186(10) 0.094(6) 0.153(7) 0.000(5) 0.138(8) -0.030(6)
F6A 0.114(6) 0.129(7) 0.147(6) 0.024(5) 0.085(5) 0.038(5)
F1B 0.27(3) 0.191(16) 0.18(2) -0.120(15) 0.12(2) -0.01(2)
F2B 0.23(2) 0.091(10) 0.222(17) -0.060(10) 0.092(17) 0.035(13)
F3B 0.080(8) 0.24(3) 0.28(2) 0.12(2) 0.062(11) 0.027(12)
F4B 0.165(12) 0.152(17) 0.152(15) 0.100(13) 0.064(10) 0.004(11)
F5B 0.158(12) 0.069(8) 0.164(9) 0.013(7) 0.103(9) -0.027(7)
F6B 0.088(8) 0.22(3) 0.31(3) 0.01(2) 0.089(12) 0.020(13)

loop_
_atom_type_symbol
_atom_type_description
_atom_type_scat_dispersion_real
_atom_type_scat_dispersion_imag
_atom_type_scat_source
C C 0.0033 0.0016 'International Tables Vol C Tables 4.2.6.8 and 6.1.1.4'
H H 0.0000 0.0000 'International Tables Vol C Tables 4.2.6.8 and 6.1.1.4'
N N 0.0061 0.0033 'International Tables Vol C Tables 4.2.6.8 and 6.1.1.4'
O O 0.0106 0.0060 'International Tables Vol C Tables 4.2.6.8 and 6.1.1.4'
F F 0.0171 0.0103 'International Tables Vol C Tables 4.2.6.8 and 6.1.1.4'
P P 0.1023 0.0942 'International Tables Vol C Tables 4.2.6.8 and 6.1.1.4'
Ru Ru -1.2594 0.8363 'International Tables Vol C Tables 4.2.6.8 and 6.1.1.4'

loop_
_geom_angle_atom_site_label_1
_geom_angle_atom_site_label_2
_geom_angle_atom_site_label_3
_geom_angle
_geom_angle_site_symmetry_1
_geom_angle_site_symmetry_3
_geom_angle_publ_flag
N2 RU1 N1 79.01(9) . . ?
N2 RU1 N3 95.00(9) . . ?
N1 RU1 N3 95.70(9) . . ?
N2 RU1 N4 97.41(9) . . ?
N1 RU1 N4 173.67(9) . . ?
N3 RU1 N4 79.32(10) . . ?
N2 RU1 O1 170.79(9) . . ?
N1 RU1 O1 91.92(9) . . ?
N3 RU1 O1 84.21(8) . . ?
N4 RU1 O1 91.46(9) . . ?
N2 RU1 N5 92.73(9) . . ?
N1 RU1 N5 90.93(9) . . ?
N3 RU1 N5 170.65(9) . . ?
N4 RU1 N5 94.48(9) . . ?
O1 RU1 N5 88.99(9) . . ?
F6B P1 F1B 95.0(14) . . ?
F6B P1 F4B 97.3(13) . . ?
F1B P1 F4B 103.6(18) . . ?
F6B P1 F2B 84.9(14) . . ?
F1B P1 F2B 171.5(17) . . ?
F4B P1 F2B 84.8(12) . . ?
F3A P1 F2A 91.0(6) . . ?
F6B P1 F3B 169.8(17) . . ?
F1B P1 F3B 93.6(13) . . ?
F4B P1 F3B 85.9(11) . . ?
F2B P1 F3B 85.7(12) . . ?
F3A P1 F5A 95.4(6) . . ?
F2A P1 F5A 90.4(5) . . ?
F3A P1 F4A 90.3(7) . . ?
F2A P1 F4A 94.0(5) . . ?
F5A P1 F4A 172.8(7) . . ?
F6B P1 F5B 94.8(11) . . ?
F1B P1 F5B 82.9(16) . . ?
F4B P1 F5B 165.7(11) . . ?
F2B P1 F5B 88.6(11) . . ?
F3B P1 F5B 80.9(9) . . ?
F3A P1 F1A 93.5(7) . . ?
F2A P1 F1A 175.2(7) . . ?
F5A P1 F1A 90.9(6) . . ?
F4A P1 F1A 84.3(6) . . ?
F3A P1 F6A 178.3(6) . . ?
F2A P1 F6A 90.1(5) . . ?
F5A P1 F6A 85.8(6) . . ?
F4A P1 F6A 88.5(5) . . ?
F1A P1 F6A 85.4(7) . . ?
C21 O1 RU1 125.88(19) . . ?
C23 N5 C24 116.4(3) . . ?
C23 N5 RU1 121.7(2) . . ?
C24 N5 RU1 121.4(2) . . ?
C1 N1 C5 118.2(2) . . ?
C1 N1 RU1 125.9(2) . . ?
C5 N1 RU1 115.85(18) . . ?
C7 N2 C6 117.6(2) . . ?
C7 N2 RU1 126.4(2) . . ?
C6 N2 RU1 115.76(18) . . ?
C11 N3 C15 118.7(3) . . ?
C11 N3 RU1 125.9(2) . . ?
C15 N3 RU1 114.58(19) . . ?
C17 N4 C16 118.2(3) . . ?
C17 N4 RU1 127.3(2) . . ?
C16 N4 RU1 114.5(2) . . ?
N1 C1 C2 122.4(3) . . ?
N1 C1 H1 118.8 . . ?
C2 C1 H1 118.8 . . ?
C1 C2 C3 119.5(3) . . ?
C1 C2 H8 120.3 . . ?
C3 C2 H8 120.3 . . ?
C4 C3 C2 119.3(3) . . ?
C4 C3 H2 120.3 . . ?
C2 C3 H2 120.3 . . ?
C3 C4 C5 119.4(3) . . ?
C3 C4 H3 120.3 . . ?
C5 C4 H3 120.3 . . ?
N1 C5 C4 121.2(3) . . ?
N1 C5 C6 114.5(2) . . ?
C4 C5 C6 124.3(3) . . ?
N2 C6 C10 121.4(3) . . ?
N2 C6 C5 114.8(2) . . ?
C10 C6 C5 123.7(3) . . ?
N2 C7 C8 122.8(3) . . ?
N2 C7 H7 118.6 . . ?
C8 C7 H7 118.6 . . ?
C9 C8 C7 119.5(3) . . ?
C9 C8 H6 120.3 . . ?
C7 C8 H6 120.3 . . ?
C8 C9 C10 119.3(3) . . ?
C8 C9 H5 120.3 . . ?
C10 C9 H5 120.3 . . ?
C9 C10 C6 119.4(3) . . ?
C9 C10 H4 120.3 . . ?
C6 C10 H4 120.3 . . ?
N3 C11 C12 122.1(3) . . ?
N3 C11 H16 119.0 . . ?
C12 C11 H16 119.0 . . ?
C13 C12 C11 119.6(3) . . ?
C13 C12 H15 120.2 . . ?
C11 C12 H15 120.2 . . ?
C12 C13 C14 118.8(3) . . ?
C12 C13 H14 120.6 . . ?
C14 C13 H14 120.6 . . ?
C13 C14 C15 120.2(3) . . ?
C13 C14 H13 119.9 . . ?
C15 C14 H13 119.9 . . ?
N3 C15 C14 120.7(3) . . ?
N3 C15 C16 115.4(3) . . ?
C14 C15 C16 123.9(3) . . ?
N4 C16 C20 121.0(3) . . ?
N4 C16 C15 115.3(3) . . ?
C20 C16 C15 123.7(3) . . ?
N4 C17 C18 122.3(3) . . ?
N4 C17 H9 118.9 . . ?
C18 C17 H9 118.9 . . ?
C19 C18 C17 120.1(4) . . ?
C19 C18 H10 120.0 . . ?
C17 C18 H10 120.0 . . ?
C18 C19 C20 118.7(3) . . ?
C18 C19 H11 120.7 . . ?
C20 C19 H11 120.7 . . ?
C19 C20 C16 119.8(4) . . ?
C19 C20 H12 120.1 . . ?
C16 C20 H12 120.1 . . ?
O2 C21 O1 125.2(3) . . ?
O2 C21 C22 116.7(3) . . ?
O1 C21 C22 118.1(3) . . ?
O3 C22 C23 119.2(3) . . ?
O3 C22 C21 118.7(3) . . ?
C23 C22 C21 122.1(3) . . ?
N5 C23 C27 122.2(3) . . ?
N5 C23 C22 119.4(3) . . ?
C27 C23 C22 118.4(3) . . ?
N5 C24 C25 124.3(3) . . ?
N5 C24 H17 117.9 . . ?
C25 C24 H17 117.9 . . ?
C24 C25 C26 117.7(3) . . ?
C24 C25 H18 121.1 . . ?
C26 C25 H18 121.1 . . ?
C27 C26 C25 120.0(3) . . ?
C27 C26 H19 120.0 . . ?
C25 C26 H19 120.0 . . ?
C26 C27 C23 119.3(3) . . ?
C26 C27 H20 120.3 . . ?
C23 C27 H20 120.3 . . ?

loop_
_geom_bond_atom_site_label_1
_geom_bond_atom_site_label_2
_geom_bond_distance
_geom_bond_site_symmetry_2
_geom_bond_publ_flag
RU1 N2 2.043(2) . ?
RU1 N1 2.046(2) . ?
RU1 N3 2.056(2) . ?
RU1 N4 2.067(2) . ?
RU1 O1 2.0854(19) . ?
RU1 N5 2.086(2) . ?
P1 F6B 1.422(14) . ?
P1 F1B 1.44(2) . ?
P1 F3A 1.496(10) . ?
P1 F4B 1.543(17) . ?
P1 F2B 1.55(2) . ?
P1 F2A 1.544(8) . ?
P1 F3B 1.578(17) . ?
P1 F5A 1.579(7) . ?
P1 F4A 1.578(9) . ?
P1 F5B 1.584(12) . ?
P1 F1A 1.600(12) . ?
P1 F6A 1.635(8) . ?
O1 C21 1.257(4) . ?
O2 C21 1.223(4) . ?
N5 C23 1.344(4) . ?
N5 C24 1.361(4) . ?
N1 C1 1.346(4) . ?
N1 C5 1.358(3) . ?
N2 C7 1.353(4) . ?
N2 C6 1.360(4) . ?
N3 C11 1.340(4) . ?
N3 C15 1.359(4) . ?
N4 C17 1.346(4) . ?
N4 C16 1.357(4) . ?
O3 C22 1.215(5) . ?
C1 C2 1.359(5) . ?
C1 H1 0.9300 . ?
C2 C3 1.378(5) . ?
C2 H8 0.9300 . ?
C3 C4 1.361(5) . ?
C3 H2 0.9300 . ?
C4 C5 1.388(4) . ?
C4 H3 0.9300 . ?
C5 C6 1.468(4) . ?
C6 C10 1.394(4) . ?
C7 C8 1.378(4) . ?
C7 H7 0.9300 . ?
C8 C9 1.360(5) . ?
C8 H6 0.9300 . ?
C9 C10 1.382(5) . ?
C9 H5 0.9300 . ?
C10 H4 0.9300 . ?
C11 C12 1.383(4) . ?
C11 H16 0.9300 . ?
C12 C13 1.362(6) . ?
C12 H15 0.9300 . ?
C13 C14 1.377(5) . ?
C13 H14 0.9300 . ?
C14 C15 1.382(4) . ?
C14 H13 0.9300 . ?
C15 C16 1.467(4) . ?
C16 C20 1.389(4) . ?
C17 C18 1.369(5) . ?
C17 H9 0.9300 . ?
C18 C19 1.361(6) . ?
C18 H10 0.9300 . ?
C19 C20 1.377(5) . ?
C19 H11 0.9300 . ?
C20 H12 0.9300 . ?
C21 C22 1.515(4) . ?
C22 C23 1.488(5) . ?
C23 C27 1.396(5) . ?
C24 C25 1.372(4) . ?
C24 H17 0.9300 . ?
C25 C26 1.373(5) . ?
C25 H18 0.9300 . ?
C26 C27 1.362(5) . ?
C26 H19 0.9300 . ?
C27 H20 0.9300 . ?

loop_
_geom_torsion_atom_site_label_1
_geom_torsion_atom_site_label_2
_geom_torsion_atom_site_label_3
_geom_torsion_atom_site_label_4
_geom_torsion
_geom_torsion_site_symmetry_1
_geom_torsion_site_symmetry_2
_geom_torsion_site_symmetry_3
_geom_torsion_site_symmetry_4
_geom_torsion_publ_flag
C5 N1 C1 C2 1.5(4) . . . . ?
RU1 N1 C1 C2 179.7(3) . . . . ?
N1 C1 C2 C3 -2.3(6) . . . . ?
C1 C2 C3 C4 1.3(6) . . . . ?
C2 C3 C4 C5 0.4(6) . . . . ?
C1 N1 C5 C4 0.3(4) . . . . ?
RU1 N1 C5 C4 -178.1(2) . . . . ?
C1 N1 C5 C6 -177.9(2) . . . . ?
RU1 N1 C5 C6 3.6(3) . . . . ?
C3 C4 C5 N1 -1.2(5) . . . . ?
C3 C4 C5 C6 176.8(3) . . . . ?
C7 N2 C6 C10 -1.1(4) . . . . ?
RU1 N2 C6 C10 -176.8(2) . . . . ?
C7 N2 C6 C5 174.9(2) . . . . ?
RU1 N2 C6 C5 -0.7(3) . . . . ?
N1 C5 C6 N2 -1.9(3) . . . . ?
C4 C5 C6 N2 180.0(3) . . . . ?
N1 C5 C6 C10 174.0(3) . . . . ?
C4 C5 C6 C10 -4.1(4) . . . . ?
C6 N2 C7 C8 0.3(4) . . . . ?
RU1 N2 C7 C8 175.4(2) . . . . ?
N2 C7 C8 C9 0.7(5) . . . . ?
C7 C8 C9 C10 -0.7(5) . . . . ?
C8 C9 C10 C6 -0.1(5) . . . . ?
N2 C6 C10 C9 1.1(5) . . . . ?
C5 C6 C10 C9 -174.6(3) . . . . ?
C15 N3 C11 C12 0.2(4) . . . . ?
RU1 N3 C11 C12 169.7(2) . . . . ?
N3 C11 C12 C13 0.5(5) . . . . ?
C11 C12 C13 C14 -0.6(5) . . . . ?
C12 C13 C14 C15 0.0(5) . . . . ?
C11 N3 C15 C14 -0.7(4) . . . . ?
RU1 N3 C15 C14 -171.4(2) . . . . ?
C11 N3 C15 C16 179.8(3) . . . . ?
RU1 N3 C15 C16 9.1(3) . . . . ?
C13 C14 C15 N3 0.7(5) . . . . ?
C13 C14 C15 C16 -179.9(3) . . . . ?
C17 N4 C16 C20 -1.9(4) . . . . ?
RU1 N4 C16 C20 177.2(2) . . . . ?
C17 N4 C16 C15 177.1(3) . . . . ?
RU1 N4 C16 C15 -3.8(3) . . . . ?
N3 C15 C16 N4 -3.5(4) . . . . ?
C14 C15 C16 N4 177.1(3) . . . . ?
N3 C15 C16 C20 175.5(3) . . . . ?
C14 C15 C16 C20 -4.0(5) . . . . ?
C16 N4 C17 C18 2.2(5) . . . . ?
RU1 N4 C17 C18 -176.7(3) . . . . ?
N4 C17 C18 C19 -0.9(6) . . . . ?
C17 C18 C19 C20 -0.7(6) . . . . ?
C18 C19 C20 C16 1.0(6) . . . . ?
N4 C16 C20 C19 0.3(5) . . . . ?
C15 C16 C20 C19 -178.6(3) . . . . ?
RU1 O1 C21 O2 -179.1(3) . . . . ?
RU1 O1 C21 C22 3.2(4) . . . . ?
O2 C21 C22 O3 -40.9(5) . . . . ?
O1 C21 C22 O3 137.1(4) . . . . ?
O2 C21 C22 C23 135.2(4) . . . . ?
O1 C21 C22 C23 -46.8(5) . . . . ?
C24 N5 C23 C27 1.9(5) . . . . ?
RU1 N5 C23 C27 -170.1(3) . . . . ?
C24 N5 C23 C22 179.8(3) . . . . ?
RU1 N5 C23 C22 7.8(4) . . . . ?
O3 C22 C23 N5 -143.8(4) . . . . ?
C21 C22 C23 N5 40.1(5) . . . . ?
O3 C22 C23 C27 34.2(6) . . . . ?
C21 C22 C23 C27 -141.9(3) . . . . ?
C23 N5 C24 C25 -2.0(5) . . . . ?
RU1 N5 C24 C25 170.0(3) . . . . ?
N5 C24 C25 C26 -0.2(5) . . . . ?
C24 C25 C26 C27 2.7(6) . . . . ?
C25 C26 C27 C23 -2.8(6) . . . . ?
N5 C23 C27 C26 0.5(5) . . . . ?
C22 C23 C27 C26 -177.5(3) . . . . ?
